data_4300079
loop_
_publ_author_name
'M. C. Barral'
'R. Jim\'enez-Aparicio'
'D. P\'erez-Quintanilla'
'J. L. Priego'
'E. C. Royer'
'M. R. Torres'
'F. A. Urbanos'

_publ_contact_author
; 
      Reyes Jim\'enez-Aparicio
      Departamento de Qu\'imica Inorg\'anica
      Facultad de Ciencias Qu\'imicas
      Universidad Complutense
      Ciudad Universitaria
      28040 Madrid (Spain)
;
_publ_contact_author_email qcmm@eucmax.sim.ucm.es
_publ_contact_author_fax '+34 91 3944352'
_publ_contact_author_phone '+34 91 3944334'
_publ_section_title
;
Magnetic Properties of Diruthenium(II,III) Carboxylate Compounds. Crystal
Structures of Ru2Cl(\m-O2CCHCHCHCHMe)4 and Ru2Cl(\m-O2CCH2OMe)4
;
_journal_name_full 'Inorganic Chemistry'
_journal_page_first 65
_journal_page_last 70
_journal_paper_doi 10.1021/ic9907462
_journal_volume 39
_journal_year 2000
_chemical_formula_sum 'C24 H28 Cl O8 Ru2'
_chemical_formula_weight 682.05
_space_group_IT_number 2
_symmetry_cell_setting Triclinic
_symmetry_space_group_name_Hall '-P 1'
_symmetry_space_group_name_H-M 'P -1'
_atom_sites_solution_hydrogens geom
_atom_sites_solution_primary direct
_atom_sites_solution_secondary difmap
_audit_creation_method SHELXL
_cell_angle_alpha 106.09(3)
_cell_angle_beta 77.89(2)
_cell_angle_gamma 97.73(3)
_cell_formula_units_Z 2
_cell_length_a 9.2643(14)
_cell_length_b 12.661(8)
_cell_length_c 12.839(5)
_cell_measurement_temperature 293(2)
_cell_volume 1410.1(11)
_computing_structure_refinement 'SHELXL-93 (Sheldrick, 1993)'
_computing_structure_solution 'SHELXS-86 (Sheldrick, 1990)'
_diffrn_ambient_temperature 293(2)
_diffrn_radiation_monochromator graphite
_diffrn_radiation_source 'fine-focus sealed tube'
_diffrn_radiation_type MoK\a
_diffrn_radiation_wavelength 0.71073
_diffrn_reflns_av_R_equivalents 0.0133
_diffrn_reflns_av_sigmaI/netI 0.0276
_diffrn_reflns_limit_h_max 11
_diffrn_reflns_limit_h_min -10
_diffrn_reflns_limit_k_max 14
_diffrn_reflns_limit_k_min -15
_diffrn_reflns_limit_l_max 15
_diffrn_reflns_limit_l_min 0
_diffrn_reflns_number 5158
_diffrn_reflns_theta_max 24.97
_diffrn_reflns_theta_min 1.68
_exptl_absorpt_coefficient_mu 1.207
_exptl_crystal_density_diffrn 1.606
_exptl_crystal_F_000 682
_exptl_crystal_size_max 0.20
_exptl_crystal_size_mid 0.15
_exptl_crystal_size_min 0.10
_refine_diff_density_max 1.069
_refine_diff_density_min -0.402
_refine_diff_density_rms 0.078
_refine_ls_extinction_method none
_refine_ls_goodness_of_fit_all 0.865
_refine_ls_goodness_of_fit_obs 0.853
_refine_ls_matrix_type full
_refine_ls_number_parameters 316
_refine_ls_number_reflns 4916
_refine_ls_number_restraints 0
_refine_ls_restrained_S_all 0.866
_refine_ls_restrained_S_obs 0.853
_refine_ls_R_factor_all 0.0477
_refine_ls_R_factor_obs 0.0239
_refine_ls_shift/esd_max -0.914
_refine_ls_shift/esd_mean 0.056
_refine_ls_structure_factor_coef Fsqd
_refine_ls_weighting_details 'w=1/[\s^2^(Fo^2^)+(0.0536P)^2^+1.9975P] where P=(Fo^2^+2Fc^2^)/3'
_refine_ls_weighting_scheme calc
_refine_ls_wR_factor_all 0.0780
_refine_ls_wR_factor_obs 0.0676
_reflns_number_observed 3868
_reflns_number_total 4917
_reflns_observed_criterion >2sigma(I)
_cod_depositor_comments
;
The following automatic conversions were performed:

'_refine_ls_weighting_scheme' value 'calc
w=1/[\s^2^(Fo^2^)+(0.0536P)^2^+1.9975P] where P=(Fo^2^+2Fc^2^)/3' was
changed to 'calc'. New tag '_refine_ls_weighting_details' was
created. The value of the new tag was set to
'w=1/[\s^2^(Fo^2^)+(0.0536P)^2^+1.9975P] where P=(Fo^2^+2Fc^2^)/3'.

Automatic conversion script
Id: cif_fix_values 3143 2015-03-26 13:38:13Z robertas 
;
_cod_original_cell_volume 1410.1(10)
_cod_database_code 4300079

loop_
_symmetry_equiv_pos_as_xyz
'x, y, z'
'-x, -y, -z'

loop_
_atom_site_aniso_label
_atom_site_aniso_U_11
_atom_site_aniso_U_22
_atom_site_aniso_U_33
_atom_site_aniso_U_23
_atom_site_aniso_U_13
_atom_site_aniso_U_12
Ru1 0.02896(15) 0.0362(2) 0.02342(14) 0.00952(11) -0.00455(10) 0.00274(11)
Ru2 0.0302(2) 0.0459(2) 0.0248(2) 0.00959(12) -0.00359(11) 0.00017(12)
Cl 0.0341(4) 0.0673(6) 0.0266(4) 0.0151(4) -0.0069(3) -0.0016(4)
O1 0.0359(13) 0.0473(15) 0.0271(12) 0.0090(10) -0.0028(10) 0.0074(11)
O2 0.0411(14) 0.0390(14) 0.0351(13) 0.0149(11) -0.0076(11) 0.0024(11)
O3 0.0425(14) 0.0387(14) 0.0384(14) 0.0124(11) -0.0111(11) -0.0010(11)
O4 0.0309(12) 0.051(2) 0.0311(13) 0.0103(11) -0.0039(10) 0.0047(11)
O5 0.0426(14) 0.047(2) 0.0384(14) 0.0074(12) -0.0006(11) 0.0068(12)
O6 0.050(2) 0.048(2) 0.0391(15) 0.0145(12) -0.0028(12) 0.0047(13)
O7 0.0334(13) 0.063(2) 0.0302(13) 0.0124(12) -0.0078(11) -0.0032(12)
O8 0.0323(13) 0.063(2) 0.0303(14) 0.0154(12) -0.0065(10) -0.0064(12)
C1 0.032(2) 0.038(2) 0.035(2) 0.015(2) -0.0017(14) 0.0016(15)
C2 0.034(2) 0.044(2) 0.039(2) 0.014(2) -0.001(2) 0.005(2)
C3 0.039(2) 0.047(2) 0.043(2) 0.016(2) -0.002(2) 0.005(2)
C4 0.043(2) 0.059(3) 0.049(2) 0.016(2) 0.002(2) 0.008(2)
C5 0.062(3) 0.069(3) 0.049(3) 0.001(2) -0.002(2) 0.012(2)
C6 0.101(5) 0.089(4) 0.076(4) -0.003(3) 0.023(3) 0.035(4)
C7 0.035(2) 0.039(2) 0.032(2) 0.010(2) -0.0029(15) 0.002(2)
C8 0.053(2) 0.037(2) 0.047(2) 0.011(2) -0.011(2) -0.001(2)
C9 0.048(2) 0.041(2) 0.046(2) 0.015(2) -0.005(2) 0.002(2)
C10 0.064(3) 0.044(2) 0.055(3) 0.016(2) -0.012(2) -0.005(2)
C11 0.071(3) 0.051(3) 0.064(3) 0.023(2) -0.011(2) -0.002(2)
C12 0.104(4) 0.066(3) 0.089(4) 0.048(3) -0.005(3) 0.004(3)
C13 0.042(2) 0.048(2) 0.041(2) 0.007(2) -0.008(2) 0.003(2)
C14 0.066(3) 0.051(3) 0.057(3) 0.015(2) -0.009(2) 0.009(2)
C15 0.062(3) 0.057(3) 0.069(3) 0.004(2) -0.021(2) 0.012(2)
C16 0.096(4) 0.061(3) 0.082(4) -0.001(3) -0.036(3) 0.027(3)
C17 0.116(5) 0.104(5) 0.091(5) -0.022(4) -0.041(4) 0.061(4)
C18 0.203(9) 0.129(6) 0.154(7) -0.059(5) -0.099(7) 0.120(7)
C19 0.037(2) 0.045(2) 0.033(2) 0.009(2) -0.007(2) 0.001(2)
C20 0.033(2) 0.058(2) 0.038(2) 0.015(2) -0.006(2) 0.000(2)
C21 0.036(2) 0.049(2) 0.041(2) 0.012(2) -0.008(2) 0.002(2)
C22 0.039(2) 0.060(3) 0.045(2) 0.014(2) -0.010(2) 0.003(2)
C23 0.052(2) 0.071(3) 0.049(3) 0.008(2) -0.016(2) 0.009(2)
C24 0.076(3) 0.089(4) 0.067(3) 0.002(3) -0.040(3) 0.014(3)

loop_
_atom_site_label
_atom_site_type_symbol
_atom_site_fract_x
_atom_site_fract_y
_atom_site_fract_z
_atom_site_U_iso_or_equiv
_atom_site_thermal_displace_type
_atom_site_occupancy
_atom_site_calc_flag
_atom_site_refinement_flags
_atom_site_disorder_group
Ru1 Ru 0.05981(3) 0.51822(2) 0.57315(2) 0.02916(9) Uani 1 d . .
Ru2 Ru 0.06151(3) 0.50631(3) 0.91456(2) 0.03402(10) Uani 1 d . .
Cl Cl 0.20086(10) 0.54278(9) 0.73116(7) 0.0424(2) Uani 1 d . .
O1 O -0.1262(3) 0.5749(2) 0.6748(2) 0.0370(6) Uani 1 d . .
O2 O -0.0051(3) 0.3630(2) 0.5861(2) 0.0373(6) Uani 1 d . .
O3 O 0.1213(3) 0.6727(2) 0.5575(2) 0.0392(6) Uani 1 d . .
O4 O 0.2454(3) 0.4659(2) 0.4674(2) 0.0377(6) Uani 1 d . .
O5 O 0.1097(3) 0.3473(2) 0.8778(2) 0.0441(6) Uani 1 d . .
O6 O 0.0105(3) 0.6653(2) 0.9553(2) 0.0459(6) Uani 1 d . .
O7 O -0.1278(3) 0.4551(2) 0.8566(2) 0.0425(6) Uani 1 d . .
O8 O 0.2501(3) 0.5523(2) 0.9756(2) 0.0421(6) Uani 1 d . .
C1 C -0.2401(4) 0.5729(3) 0.6347(3) 0.0344(8) Uani 1 d . .
C2 C -0.3748(4) 0.6168(3) 0.7075(3) 0.0392(8) Uani 1 d . .
H2A H -0.4637(4) 0.6007(3) 0.6814(3) 0.047 Uiso 1 calc R .
C3 C -0.3740(4) 0.6785(3) 0.8088(3) 0.0429(9) Uani 1 d . .
H3B H -0.2853(4) 0.6900(3) 0.8349(3) 0.051 Uiso 1 calc R .
C4 C -0.5003(5) 0.7294(4) 0.8819(3) 0.0512(10) Uani 1 d . .
H4B H -0.5924(5) 0.7084(4) 0.8611(3) 0.061 Uiso 1 calc R .
C5 C -0.4945(5) 0.8038(4) 0.9764(4) 0.0637(13) Uani 1 d . .
H5A H -0.4027(5) 0.8232(4) 0.9978(4) 0.076 Uiso 1 calc R .
C6 C -0.6238(7) 0.8588(5) 1.0512(5) 0.097(2) Uani 1 d . .
H6B H -0.5917(7) 0.9093(5) 1.1146(5) 0.145 Uiso 1 calc R .
H6C H -0.6963(7) 0.8043(5) 1.0743(5) 0.145 Uiso 1 calc R .
H6D H -0.6667(7) 0.8984(5) 1.0130(5) 0.145 Uiso 1 calc R .
C7 C -0.0802(4) 0.2979(3) 0.5185(3) 0.0361(8) Uani 1 d . .
C8 C -0.1237(4) 0.1856(3) 0.5284(3) 0.0462(9) Uani 1 d . .
H8B H -0.1688(4) 0.1364(3) 0.4738(3) 0.055 Uiso 1 calc R .
C9 C -0.1020(4) 0.1500(3) 0.6111(3) 0.0452(9) Uani 1 d . .
H9A H -0.0585(4) 0.2006(3) 0.6658(3) 0.054 Uiso 1 calc R .
C10 C -0.1404(5) 0.0395(4) 0.6236(4) 0.0541(11) Uani 1 d . .
H10A H -0.1832(5) -0.0117(4) 0.5690(4) 0.065 Uiso 1 calc R .
C11 C -0.1188(5) 0.0061(4) 0.7073(4) 0.0610(12) Uani 1 d . .
H11A H -0.0761(5) 0.0583(4) 0.7614(4) 0.073 Uiso 1 calc R .
C12 C -0.1559(7) -0.1063(4) 0.7233(5) 0.083(2) Uani 1 d . .
H12A H -0.1288(7) -0.1086(4) 0.7908(5) 0.124 Uiso 1 calc R .
H12B H -0.1025(7) -0.1580(4) 0.6627(5) 0.124 Uiso 1 calc R .
H12C H -0.2603(7) -0.1252(4) 0.7269(5) 0.124 Uiso 1 calc R .
C13 C 0.0666(4) 0.2942(3) 0.9509(3) 0.0442(9) Uani 1 d . .
C14 C 0.1070(5) 0.1824(4) 0.9298(4) 0.0577(11) Uani 1 d . .
H14A H 0.0690(5) 0.1436(4) 0.9828(4) 0.069 Uiso 1 calc R .
C15 C 0.1950(5) 0.1329(4) 0.8392(4) 0.0628(12) Uani 1 d . .
H15A H 0.2299(5) 0.1723(4) 0.7864(4) 0.075 Uiso 1 calc R .
C16 C 0.2420(7) 0.0225(4) 0.8147(5) 0.079(2) Uani 1 d . .
H16A H 0.2029(7) -0.0199(4) 0.8643(5) 0.095 Uiso 1 calc R .
C17 C 0.3368(8) -0.0207(6) 0.7263(5) 0.105(2) Uani 1 d . .
H17A H 0.3758(8) 0.0220(6) 0.6770(5) 0.126 Uiso 1 calc R .
C18 C 0.3861(10) -0.1348(6) 0.6999(7) 0.161(4) Uani 1 d . .
H18A H 0.4559(10) -0.1484(6) 0.6318(7) 0.242 Uiso 1 calc R .
H18B H 0.3018(10) -0.1878(6) 0.6931(7) 0.242 Uiso 1 calc R .
H18C H 0.4320(10) -0.1413(6) 0.7581(7) 0.242 Uiso 1 calc R .
C19 C -0.2464(4) 0.4369(3) 0.9221(3) 0.0385(8) Uani 1 d . .
C20 C -0.3833(4) 0.4026(3) 0.8796(3) 0.0429(9) Uani 1 d . .
H20A H -0.4718(4) 0.4015(3) 0.9297(3) 0.052 Uiso 1 calc R .
C21 C -0.3884(4) 0.3729(3) 0.7738(3) 0.0421(9) Uani 1 d . .
H21A H -0.2988(4) 0.3735(3) 0.7248(3) 0.051 Uiso 1 calc R .
C22 C -0.5207(4) 0.3398(4) 0.7277(3) 0.0479(10) Uani 1 d . .
H22A H -0.6109(4) 0.3452(4) 0.7762(3) 0.058 Uiso 1 calc R .
C23 C -0.5234(5) 0.3024(4) 0.6216(4) 0.0574(11) Uani 1 d . .
H23A H -0.4328(5) 0.2975(4) 0.5735(4) 0.069 Uiso 1 calc R .
C24 C -0.6589(6) 0.2673(5) 0.5725(4) 0.076(2) Uani 1 d . .
H24A H -0.6317(6) 0.2438(5) 0.4937(4) 0.114 Uiso 1 calc R .
H24B H -0.7196(6) 0.3281(5) 0.5922(4) 0.114 Uiso 1 calc R .
H24C H -0.7131(6) 0.2073(5) 0.5996(4) 0.114 Uiso 1 calc R .

loop_
_atom_type_symbol
_atom_type_description
_atom_type_scat_dispersion_real
_atom_type_scat_dispersion_imag
_atom_type_scat_source
C C 0.0033 0.0016 'International Tables Vol C Tables 4.2.6.8 and 6.1.1.4'
H H 0.0000 0.0000 'International Tables Vol C Tables 4.2.6.8 and 6.1.1.4'
O O 0.0106 0.0060 'International Tables Vol C Tables 4.2.6.8 and 6.1.1.4'
Cl Cl 0.1484 0.1585 'International Tables Vol C Tables 4.2.6.8 and 6.1.1.4'
Ru Ru -1.2594 0.8363 'International Tables Vol C Tables 4.2.6.8 and 6.1.1.4'

loop_
_geom_angle_atom_site_label_1
_geom_angle_atom_site_label_2
_geom_angle_atom_site_label_3
_geom_angle
_geom_angle_site_symmetry_1
_geom_angle_site_symmetry_3
_geom_angle_publ_flag
O4 Ru1 O1 177.53(10) . . ?
O4 Ru1 O2 90.47(11) . . ?
O1 Ru1 O2 91.44(11) . . ?
O4 Ru1 O3 89.72(11) . . ?
O1 Ru1 O3 88.32(11) . . ?
O2 Ru1 O3 178.57(10) . . ?
O4 Ru1 Ru1 89.03(7) . 2_566 ?
O1 Ru1 Ru1 89.46(7) . 2_566 ?
O2 Ru1 Ru1 88.41(8) . 2_566 ?
O3 Ru1 Ru1 90.18(8) . 2_566 ?
O4 Ru1 Cl 88.01(7) . . ?
O1 Ru1 Cl 93.63(7) . . ?
O2 Ru1 Cl 87.89(8) . . ?
O3 Ru1 Cl 93.53(8) . . ?
Ru1 Ru1 Cl 175.24(3) 2_566 . ?
O7 Ru2 O8 177.59(11) . . ?
O7 Ru2 O5 89.41(11) . . ?
O8 Ru2 O5 88.73(11) . . ?
O7 Ru2 O6 90.59(12) . . ?
O8 Ru2 O6 91.22(11) . . ?
O5 Ru2 O6 178.52(10) . . ?
O7 Ru2 Ru2 89.20(7) . 2_567 ?
O8 Ru2 Ru2 89.26(7) . 2_567 ?
O5 Ru2 Ru2 89.99(8) . 2_567 ?
O6 Ru2 Ru2 88.53(8) . 2_567 ?
O7 Ru2 Cl 92.81(8) . . ?
O8 Ru2 Cl 88.91(7) . . ?
O5 Ru2 Cl 95.77(8) . . ?
O6 Ru2 Cl 85.71(8) . . ?
Ru2 Ru2 Cl 173.92(3) 2_567 . ?
Ru1 Cl Ru2 119.43(4) . . ?
C1 O1 Ru1 119.0(2) . . ?
C7 O2 Ru1 120.3(2) . . ?
C7 O3 Ru1 118.5(2) 2_566 . ?
C1 O4 Ru1 119.0(2) 2_566 . ?
C13 O5 Ru2 118.5(2) . . ?
C13 O6 Ru2 119.7(3) 2_567 . ?
C19 O7 Ru2 119.7(2) . . ?
C19 O8 Ru2 119.2(2) 2_567 . ?
O1 C1 O4 123.4(3) . 2_566 ?
O1 C1 C2 119.5(3) . . ?
O4 C1 C2 117.1(3) 2_566 . ?
C3 C2 C1 122.2(4) . . ?
C3 C2 H2A 118.9(2) . . ?
C1 C2 H2A 118.9(2) . . ?
C2 C3 C4 124.8(4) . . ?
C2 C3 H3B 117.6(2) . . ?
C4 C3 H3B 117.6(2) . . ?
C5 C4 C3 124.5(4) . . ?
C5 C4 H4B 117.8(3) . . ?
C3 C4 H4B 117.7(2) . . ?
C4 C5 C6 125.0(5) . . ?
C4 C5 H5A 117.5(3) . . ?
C6 C5 H5A 117.5(3) . . ?
C5 C6 H6B 109.5(3) . . ?
C5 C6 H6C 109.5(3) . . ?
H6B C6 H6C 109.5 . . ?
C5 C6 H6D 109.5(3) . . ?
H6B C6 H6D 109.5 . . ?
H6C C6 H6D 109.5 . . ?
O2 C7 O3 122.6(3) . 2_566 ?
O2 C7 C8 119.2(3) . . ?
O3 C7 C8 118.2(3) 2_566 . ?
C9 C8 C7 123.3(4) . . ?
C9 C8 H8B 118.3(2) . . ?
C7 C8 H8B 118.3(2) . . ?
C8 C9 C10 125.5(4) . . ?
C8 C9 H9A 117.3(2) . . ?
C10 C9 H9A 117.3(2) . . ?
C11 C10 C9 124.4(4) . . ?
C11 C10 H10A 117.8(3) . . ?
C9 C10 H10A 117.8(2) . . ?
C10 C11 C12 126.2(5) . . ?
C10 C11 H11A 116.9(3) . . ?
C12 C11 H11A 116.9(3) . . ?
C11 C12 H12A 109.5(3) . . ?
C11 C12 H12B 109.5(3) . . ?
H12A C12 H12B 109.5 . . ?
C11 C12 H12C 109.5(3) . . ?
H12A C12 H12C 109.5 . . ?
H12B C12 H12C 109.5 . . ?
O6 C13 O5 123.2(4) 2_567 . ?
O6 C13 C14 116.9(4) 2_567 . ?
O5 C13 C14 119.9(4) . . ?
C15 C14 C13 123.3(5) . . ?
C15 C14 H14A 118.4(3) . . ?
C13 C14 H14A 118.3(3) . . ?
C14 C15 C16 125.8(5) . . ?
C14 C15 H15A 117.1(3) . . ?
C16 C15 H15A 117.1(3) . . ?
C17 C16 C15 123.5(7) . . ?
C17 C16 H16A 118.3(4) . . ?
C15 C16 H16A 118.3(3) . . ?
C16 C17 C18 124.0(8) . . ?
C16 C17 H17A 118.0(5) . . ?
C18 C17 H17A 118.0(5) . . ?
C17 C18 H18A 109.5(5) . . ?
C17 C18 H18B 109.5(5) . . ?
H18A C18 H18B 109.5 . . ?
C17 C18 H18C 109.4(4) . . ?
H18A C18 H18C 109.5 . . ?
H18B C18 H18C 109.5 . . ?
O8 C19 O7 122.5(3) 2_567 . ?
O8 C19 C20 118.3(3) 2_567 . ?
O7 C19 C20 119.2(3) . . ?
C21 C20 C19 123.1(4) . . ?
C21 C20 H20A 118.4(2) . . ?
C19 C20 H20A 118.4(2) . . ?
C20 C21 C22 125.3(4) . . ?
C20 C21 H21A 117.4(2) . . ?
C22 C21 H21A 117.4(2) . . ?
C23 C22 C21 124.6(4) . . ?
C23 C22 H22A 117.7(3) . . ?
C21 C22 H22A 117.7(2) . . ?
C22 C23 C24 125.4(4) . . ?
C22 C23 H23A 117.3(3) . . ?
C24 C23 H23A 117.3(3) . . ?
C23 C24 H24A 109.4(3) . . ?
C23 C24 H24B 109.5(3) . . ?
H24A C24 H24B 109.5 . . ?
C23 C24 H24C 109.5(3) . . ?
H24A C24 H24C 109.5 . . ?
H24B C24 H24C 109.5 . . ?

loop_
_geom_bond_atom_site_label_1
_geom_bond_atom_site_label_2
_geom_bond_distance
_geom_bond_site_symmetry_2
_geom_bond_publ_flag
Ru1 O4 2.017(2) . ?
Ru1 O1 2.015(2) . ?
Ru1 O2 2.018(3) . ?
Ru1 O3 2.015(3) . ?
Ru1 Ru1 2.2857(9) 2_566 ?
Ru1 Cl 2.5638(12) . ?
Ru2 O7 2.006(2) . ?
Ru2 O8 2.014(2) . ?
Ru2 O5 2.026(3) . ?
Ru2 O6 2.030(3) . ?
Ru2 Ru2 2.2879(10) 2_567 ?
Ru2 Cl 2.5674(13) . ?
O1 C1 1.262(4) . ?
O2 C7 1.273(4) . ?
O3 C7 1.277(4) 2_566 ?
O4 C1 1.275(4) 2_566 ?
O5 C13 1.270(5) . ?
O6 C13 1.272(5) 2_567 ?
O7 C19 1.273(4) . ?
O8 C19 1.276(4) 2_567 ?
C1 O4 1.275(4) 2_566 ?
C1 C2 1.466(5) . ?
C2 C3 1.320(5) . ?
C2 H2A 0.93 . ?
C3 C4 1.439(5) . ?
C3 H3B 0.93 . ?
C4 C5 1.320(6) . ?
C4 H4B 0.93 . ?
C5 C6 1.488(7) . ?
C5 H5A 0.93 . ?
C6 H6B 0.96 . ?
C6 H6C 0.96 . ?
C6 H6D 0.96 . ?
C7 O3 1.277(4) 2_566 ?
C7 C8 1.458(5) . ?
C8 C9 1.322(5) . ?
C8 H8B 0.93 . ?
C9 C10 1.441(6) . ?
C9 H9A 0.93 . ?
C10 C11 1.317(6) . ?
C10 H10A 0.93 . ?
C11 C12 1.479(6) . ?
C11 H11A 0.93 . ?
C12 H12A 0.96 . ?
C12 H12B 0.96 . ?
C12 H12C 0.96 . ?
C13 O6 1.272(5) 2_567 ?
C13 C14 1.451(6) . ?
C14 C15 1.322(6) . ?
C14 H14A 0.93 . ?
C15 C16 1.451(7) . ?
C15 H15A 0.93 . ?
C16 C17 1.314(8) . ?
C16 H16A 0.93 . ?
C17 C18 1.501(9) . ?
C17 H17A 0.93 . ?
C18 H18A 0.96 . ?
C18 H18B 0.96 . ?
C18 H18C 0.96 . ?
C19 O8 1.276(4) 2_567 ?
C19 C20 1.451(5) . ?
C20 C21 1.315(5) . ?
C20 H20A 0.93 . ?
C21 C22 1.434(5) . ?
C21 H21A 0.93 . ?
C22 C23 1.318(6) . ?
C22 H22A 0.93 . ?
C23 C24 1.483(6) . ?
C23 H23A 0.93 . ?
C24 H24A 0.96 . ?
C24 H24B 0.96 . ?
C24 H24C 0.96 . ?

loop_
_geom_torsion_atom_site_label_1
_geom_torsion_atom_site_label_2
_geom_torsion_atom_site_label_3
_geom_torsion_atom_site_label_4
_geom_torsion
_geom_torsion_site_symmetry_1
_geom_torsion_site_symmetry_2
_geom_torsion_site_symmetry_3
_geom_torsion_site_symmetry_4
_geom_torsion_publ_flag
O4 Ru1 Cl Ru2 -145.90(9) . . . . ?
O1 Ru1 Cl Ru2 35.95(9) . . . . ?
O2 Ru1 Cl Ru2 -55.36(9) . . . . ?
O3 Ru1 Cl Ru2 124.50(9) . . . . ?
Ru1 Ru1 Cl Ru2 -94.4(3) 2_566 . . . ?
O7 Ru2 Cl Ru1 4.30(9) . . . . ?
O8 Ru2 Cl Ru1 -177.39(9) . . . . ?
O5 Ru2 Cl Ru1 94.00(9) . . . . ?
O6 Ru2 Cl Ru1 -86.08(9) . . . . ?
Ru2 Ru2 Cl Ru1 -104.9(3) 2_567 . . . ?
O4 Ru1 O1 C1 53.2(23) . . . . ?
O2 Ru1 O1 C1 -87.4(3) . . . . ?
O3 Ru1 O1 C1 91.1(3) . . . . ?
Ru1 Ru1 O1 C1 1.0(3) 2_566 . . . ?
Cl Ru1 O1 C1 -175.4(2) . . . . ?
O4 Ru1 O2 C7 -87.9(3) . . . . ?
O1 Ru1 O2 C7 90.6(3) . . . . ?
O3 Ru1 O2 C7 10.1(41) . . . . ?
Ru1 Ru1 O2 C7 1.1(2) 2_566 . . . ?
Cl Ru1 O2 C7 -175.9(3) . . . . ?
O4 Ru1 O3 C7 89.6(3) . . . 2_566 ?
O1 Ru1 O3 C7 -88.9(3) . . . 2_566 ?
O2 Ru1 O3 C7 -8.3(42) . . . 2_566 ?
Ru1 Ru1 O3 C7 0.6(2) 2_566 . . 2_566 ?
Cl Ru1 O3 C7 177.6(2) . . . 2_566 ?
O1 Ru1 O4 C1 -55.9(23) . . . 2_566 ?
O2 Ru1 O4 C1 84.8(3) . . . 2_566 ?
O3 Ru1 O4 C1 -93.8(3) . . . 2_566 ?
Ru1 Ru1 O4 C1 -3.7(2) 2_566 . . 2_566 ?
Cl Ru1 O4 C1 172.6(3) . . . 2_566 ?
O7 Ru2 O5 C13 -90.5(3) . . . . ?
O8 Ru2 O5 C13 87.9(3) . . . . ?
O6 Ru2 O5 C13 -0.3(42) . . . . ?
Ru2 Ru2 O5 C13 -1.3(3) 2_567 . . . ?
Cl Ru2 O5 C13 176.7(3) . . . . ?
O7 Ru2 O6 C13 87.8(3) . . . 2_567 ?
O8 Ru2 O6 C13 -90.6(3) . . . 2_567 ?
O5 Ru2 O6 C13 -2.4(42) . . . 2_567 ?
Ru2 Ru2 O6 C13 -1.4(3) 2_567 . . 2_567 ?
Cl Ru2 O6 C13 -179.4(3) . . . 2_567 ?
O8 Ru2 O7 C19 52.8(24) . . . . ?
O5 Ru2 O7 C19 92.4(3) . . . . ?
O6 Ru2 O7 C19 -86.1(3) . . . . ?
Ru2 Ru2 O7 C19 2.4(3) 2_567 . . . ?
Cl Ru2 O7 C19 -171.8(3) . . . . ?
O7 Ru2 O8 C19 -52.3(24) . . . 2_567 ?
O5 Ru2 O8 C19 -92.0(3) . . . 2_567 ?
O6 Ru2 O8 C19 86.6(3) . . . 2_567 ?
Ru2 Ru2 O8 C19 -2.0(3) 2_567 . . 2_567 ?
Cl Ru2 O8 C19 172.2(3) . . . 2_567 ?
Ru1 O1 C1 O4 1.7(5) . . . 2_566 ?
Ru1 O1 C1 C2 -178.3(2) . . . . ?
O1 C1 C2 C3 14.1(6) . . . . ?
O4 C1 C2 C3 -165.9(4) 2_566 . . . ?
C1 C2 C3 C4 176.2(4) . . . . ?
C2 C3 C4 C5 -169.5(5) . . . . ?
C3 C4 C5 C6 178.4(5) . . . . ?
Ru1 O2 C7 O3 -2.0(5) . . . 2_566 ?
Ru1 O2 C7 C8 179.0(2) . . . . ?
O2 C7 C8 C9 7.0(6) . . . . ?
O3 C7 C8 C9 -172.1(4) 2_566 . . . ?
C7 C8 C9 C10 -178.8(4) . . . . ?
C8 C9 C10 C11 -179.5(5) . . . . ?
C9 C10 C11 C12 -179.8(5) . . . . ?
Ru2 O5 C13 O6 2.8(5) . . . 2_567 ?
Ru2 O5 C13 C14 -176.2(3) . . . . ?
O6 C13 C14 C15 -175.2(4) 2_567 . . . ?
O5 C13 C14 C15 3.9(7) . . . . ?
C13 C14 C15 C16 178.5(4) . . . . ?
C14 C15 C16 C17 -175.8(5) . . . . ?
C15 C16 C17 C18 -179.9(6) . . . . ?
Ru2 O7 C19 O8 -1.6(5) . . . 2_567 ?
Ru2 O7 C19 C20 178.4(3) . . . . ?
O8 C19 C20 C21 -169.4(4) 2_567 . . . ?
O7 C19 C20 C21 10.6(6) . . . . ?
C19 C20 C21 C22 -179.1(4) . . . . ?
C20 C21 C22 C23 -174.6(5) . . . . ?
C21 C22 C23 C24 179.7(4) . . . . ?
